data_1001414
loop_
_publ_author_name
'Leclaire, A'
'Borel, M'
'Grandin, A'
'Raveau, B'

_publ_section_title
;
Mo Al P~2~ O~9~ molybdenum(V)aluminophosphate isostructural with
VSiP~2~O~9~
;
_journal_coden_ASTM ZEKRDZ
_journal_name_full
;
Zeitschrift fuer Kristallographie (149,1979-)
;
_journal_page_first 135
_journal_page_last 142
_journal_volume 190
_journal_year 1990
_chemical_formula_structural 'Mo (Al P2 O9)'
_chemical_formula_sum 'Al Mo O9 P2'
_chemical_name_systematic 'Molybdenum(V) nonaoxoalumodiphosphate'
_space_group_IT_number 130
_symmetry_cell_setting tetragonal
_symmetry_space_group_name_Hall '-P 4a 2ac'
_symmetry_space_group_name_H-M 'P 4/n c c :2'
_cell_angle_alpha 90
_cell_angle_beta 90
_cell_angle_gamma 90
_cell_formula_units_Z 4
_cell_length_a 8.8030(8)
_cell_length_b 8.8030(8)
_cell_length_c 8.6970(6)
_cell_volume 674.0
_refine_ls_R_factor_all 0.027
_cod_original_sg_symbol_H-M 'P 4/n c c Z'
_cod_database_code 1001414

loop_
_symmetry_equiv_pos_as_xyz
x,y,z
1/2-x,y,1/2+z
x,1/2-y,1/2+z
1/2-x,1/2-y,z
y,x,1/2+z
1/2-y,x,z
y,1/2-x,z
1/2-y,1/2-x,1/2+z
-x,-y,-z
1/2+x,-y,1/2-z
-x,1/2+y,1/2-z
1/2+x,1/2+y,-z
-y,-x,1/2-z
1/2+y,-x,-z
-y,1/2+x,-z
1/2+y,1/2+x,1/2-z

loop_
_atom_site_label
_atom_site_type_symbol
_atom_site_symmetry_multiplicity
_atom_site_Wyckoff_symbol
_atom_site_fract_x
_atom_site_fract_y
_atom_site_fract_z
_atom_site_occupancy
_atom_site_attached_hydrogens
_atom_site_calc_flag
Al1 Al3+ 4 b 0.75 0.25 0. 1. 0 d
Mo1 Mo5+ 4 c 0.25 0.25 0.17748(6) 1. 0 d
P1 P5+ 8 f 0.56514(9) 0.435 0.25 1. 0 d
O1 O2- 16 g 0.3929(2) 0.4141(2) 0.2332(3) 1. 0 d
O2 O2- 4 c 0.25 0.25 -0.0126(6) 1. 0 d
O3 O2- 16 g 0.6472(3) 0.3779(4) 0.1084(4) 1. 0 d

loop_
_atom_type_symbol
_atom_type_oxidation_number
Al3+ 3.000
Mo5+ 5.000
P5+ 5.000
O2- -2.000
